data_4315194
loop_
_publ_author_name
'Xiao-Yan Chen'
'Xiaoping Yang'
'Bradley J. Holliday'

_publ_section_title
;
 Metal-Controlled Assembly of Near-Infrared-Emitting Pentanuclear
 Lanthanide \b-Diketone Clusters
;
_journal_name_full 'Inorganic Chemistry'
_journal_page_first 2583
_journal_page_last 2585
_journal_paper_doi 10.1021/ic902513z
_journal_volume 49
_journal_year 2010
_chemical_formula_moiety 'C150 H113 O25 Yb5, C14 H12'
_chemical_formula_sum 'C164 H125 O25 Yb5'
_chemical_formula_weight 3360.84
_chemical_name_systematic
; 
 ? 
;
_space_group_IT_number 85
_symmetry_cell_setting tetragonal
_symmetry_space_group_name_Hall '-P 4a'
_symmetry_space_group_name_H-M 'P 4/n :2'
_atom_sites_solution_hydrogens geom
_atom_sites_solution_primary direct
_atom_sites_solution_secondary difmap
_audit_creation_method SHELXL-97
_cell_angle_alpha 90.00
_cell_angle_beta 90.00
_cell_angle_gamma 90.00
_cell_formula_units_Z 2
_cell_length_a 19.490(3)
_cell_length_b 19.490(3)
_cell_length_c 19.066(4)
_cell_measurement_reflns_used 2.91
_cell_measurement_temperature 153(1)
_cell_measurement_theta_max 7809
_cell_measurement_theta_min 27.48
_cell_volume 7242(2)
_computing_cell_refinement 'Collect software, Nonius B.V. 1998'
_computing_data_collection 'Collect software, Nonius B.V. 1998'
_computing_data_reduction
;
DENZO and Scalepack (Otwinoski and Minor, 1997)
;
_computing_molecular_graphics 'XP SHELXTL/PC, Siemens Analytical'
_computing_structure_refinement 'XL SHELXTL/PC, Siemens Analytical'
_computing_structure_solution
;

SIR97 - Altomare A., Burla M.C., Camalli M., Cascarano G.L., Giacovazzo C., 
Guagliardi A., Moliterni A.G.G., Polidori G.,Spagna R.
;
_diffrn_ambient_temperature 153(1)
_diffrn_measured_fraction_theta_full 0.998
_diffrn_measured_fraction_theta_max 0.998
_diffrn_measurement_device_type 'Nonius Kappa CCD'
_diffrn_measurement_method \w-scans
_diffrn_radiation_monochromator graphite
_diffrn_radiation_source 'fine-focus sealed tube'
_diffrn_radiation_type MoK\a
_diffrn_radiation_wavelength 0.71073
_diffrn_reflns_av_R_equivalents 0.0213
_diffrn_reflns_av_sigmaI/netI 0.0347
_diffrn_reflns_limit_h_max 23
_diffrn_reflns_limit_h_min -23
_diffrn_reflns_limit_k_max 16
_diffrn_reflns_limit_k_min -16
_diffrn_reflns_limit_l_max 22
_diffrn_reflns_limit_l_min -22
_diffrn_reflns_number 12325
_diffrn_reflns_theta_full 25.00
_diffrn_reflns_theta_max 25.00
_diffrn_reflns_theta_min 2.96
_exptl_absorpt_coefficient_mu 3.266
_exptl_absorpt_correction_T_max 0.49
_exptl_absorpt_correction_T_min 0.44
_exptl_absorpt_correction_type multi-scan
_exptl_absorpt_process_details 'DENZO and Scalepack (Otwinoski and Minor, 1997)'
_exptl_crystal_colour Yellow
_exptl_crystal_density_diffrn 1.541
_exptl_crystal_density_method 'not measured'
_exptl_crystal_description Block
_exptl_crystal_F_000 3318
_exptl_crystal_size_max 0.30
_exptl_crystal_size_mid 0.30
_exptl_crystal_size_min 0.25
_refine_diff_density_max 2.303
_refine_diff_density_min -1.129
_refine_diff_density_rms 0.145
_refine_ls_extinction_method none
_refine_ls_goodness_of_fit_ref 1.105
_refine_ls_hydrogen_treatment constr
_refine_ls_matrix_type full
_refine_ls_number_parameters 502
_refine_ls_number_reflns 6385
_refine_ls_number_restraints 0
_refine_ls_restrained_S_all 1.105
_refine_ls_R_factor_all 0.0548
_refine_ls_R_factor_gt 0.0404
_refine_ls_shift/su_max 0.001
_refine_ls_shift/su_mean 0.000
_refine_ls_structure_factor_coef Fsqd
_refine_ls_weighting_details 'calc w=1/[\s^2^(Fo^2^)+(0.0714P)^2^+4.9234P] where P=(Fo^2^+2Fc^2^)/3'
_refine_ls_weighting_scheme calc
_refine_ls_wR_factor_gt 0.1198
_refine_ls_wR_factor_ref 0.1335
_reflns_number_gt 5190
_reflns_number_total 6385
_reflns_threshold_expression >2sigma(I)
_cod_data_source_file ic902513z_si_002_4.cif
_cod_data_source_block cluster-4
_cod_depositor_comments
;
The following automatic conversions were performed:

'_symmetry_cell_setting' value 'Tetragonal' changed to 'tetragonal'
according to the built-in table from CIF Core dictionary named
'cif_core.dic' version 2.4.1 from 2010-06-29.

Automatic conversion script
Id: cif_fix_values 1646 2011-03-28 12:23:43Z adriana 
;
_cod_original_sg_symbol_H-M 'P 4/n'
_cod_database_code 4315194

loop_
_symmetry_equiv_pos_as_xyz
'x, y, z'
'-x+1/2, -y+1/2, z'
'-y+1/2, x, z'
'y, -x+1/2, z'
'-x, -y, -z'
'x-1/2, y-1/2, -z'
'y-1/2, -x, -z'
'-y, x-1/2, -z'

loop_
_atom_site_label
_atom_site_type_symbol
_atom_site_fract_x
_atom_site_fract_y
_atom_site_fract_z
_atom_site_U_iso_or_equiv
_atom_site_adp_type
_atom_site_occupancy
_atom_site_symmetry_multiplicity
_atom_site_calc_flag
_atom_site_refinement_flags
_atom_site_disorder_assembly
_atom_site_disorder_group
Yb1 Yb 0.720104(14) 0.627200(14) 0.305189(14) 0.02830(13) Uani 1 1 d U . .
Yb2 Yb 0.7500 0.7500 0.15520(3) 0.02960(16) Uani 1 4 d SU . .
O1 O 0.7869(2) 0.5357(2) 0.2692(2) 0.0388(11) Uani 1 1 d U . .
O2 O 0.8166(2) 0.6333(2) 0.3739(2) 0.0304(9) Uani 1 1 d U . .
O3 O 0.6378(2) 0.5622(2) 0.2578(2) 0.0373(11) Uani 1 1 d U . .
O4 O 0.6956(2) 0.5501(2) 0.3886(2) 0.0350(10) Uani 1 1 d U . .
O5 O 0.8504(2) 0.7398(2) 0.0936(2) 0.0374(11) Uani 1 1 d U . .
O6 O 0.7500 0.7500 0.3322(4) 0.0237(17) Uani 1 4 d SU . .
H6A H 0.7500 0.7500 0.3764 0.036 Uiso 1 4 d SR . .
O7 O 0.8015(2) 0.6681(2) 0.2286(2) 0.0294(10) Uani 1 1 d U . .
H7A H 0.8175 0.6354 0.2041 0.035 Uiso 1 1 d R . .
C1 C 0.8342(7) 0.4236(6) 0.2012(6) 0.090(3) Uani 1 1 d U . .
H1A H 0.7945 0.4447 0.1848 0.107 Uiso 1 1 calc R . .
C2 C 0.8652(7) 0.3717(7) 0.1629(7) 0.109(4) Uani 1 1 d U . .
H2A H 0.8473 0.3592 0.1195 0.130 Uiso 1 1 calc R . .
C3 C 0.9228(7) 0.3381(7) 0.1887(7) 0.103(4) Uani 1 1 d U . .
H3A H 0.9419 0.3021 0.1633 0.123 Uiso 1 1 calc R . .
C4 C 0.9505(6) 0.3564(6) 0.2487(6) 0.085(3) Uani 1 1 d U . .
H4A H 0.9890 0.3337 0.2657 0.102 Uiso 1 1 calc R . .
C5 C 0.9221(5) 0.4096(5) 0.2861(5) 0.070(3) Uani 1 1 d U . .
H5A H 0.9430 0.4234 0.3276 0.083 Uiso 1 1 calc R . .
C6 C 0.8631(5) 0.4434(4) 0.2638(4) 0.059(2) Uani 1 1 d U . .
C7 C 0.8325(4) 0.5023(4) 0.3015(4) 0.0417(17) Uani 1 1 d U . .
C8 C 0.8559(4) 0.5187(3) 0.3702(4) 0.0392(16) Uani 1 1 d U . .
H8A H 0.8798 0.4848 0.3943 0.047 Uiso 1 1 calc R . .
C9 C 0.8465(3) 0.5791(3) 0.4033(3) 0.0342(15) Uani 1 1 d U . .
C10 C 0.8672(4) 0.5879(4) 0.4781(4) 0.0391(16) Uani 1 1 d U . .
C11 C 0.9109(4) 0.5429(4) 0.5119(4) 0.0513(19) Uani 1 1 d U . .
H11A H 0.9310 0.5072 0.4868 0.062 Uiso 1 1 calc R . .
C12 C 0.9251(5) 0.5504(5) 0.5826(5) 0.063(2) Uani 1 1 d U . .
H12A H 0.9553 0.5201 0.6042 0.075 Uiso 1 1 calc R . .
C13 C 0.8957(5) 0.6013(5) 0.6208(5) 0.062(2) Uani 1 1 d U . .
H13A H 0.9044 0.6050 0.6686 0.075 Uiso 1 1 calc R . .
C14 C 0.8529(5) 0.6474(5) 0.5882(4) 0.065(2) Uani 1 1 d U . .
H14A H 0.8337 0.6831 0.6139 0.078 Uiso 1 1 calc R . .
C15 C 0.8382(4) 0.6412(4) 0.5171(4) 0.0510(19) Uani 1 1 d U . .
H15A H 0.8090 0.6725 0.4956 0.061 Uiso 1 1 calc R . .
C16 C 0.5349(5) 0.5215(5) 0.1689(5) 0.065(2) Uani 1 1 d U . .
H16A H 0.5494 0.5669 0.1681 0.078 Uiso 1 1 calc R . .
C17 C 0.4884(6) 0.4982(7) 0.1187(6) 0.085(3) Uani 1 1 d U . .
H17A H 0.4721 0.5276 0.0841 0.102 Uiso 1 1 calc R . .
C18 C 0.4673(6) 0.4314(7) 0.1213(6) 0.093(4) Uani 1 1 d U . .
H18A H 0.4361 0.4156 0.0881 0.112 Uiso 1 1 calc R . .
C19 C 0.4906(7) 0.3879(7) 0.1709(7) 0.101(4) Uani 1 1 d U . .
H19A H 0.4755 0.3426 0.1711 0.122 Uiso 1 1 calc R . .
C20 C 0.5366(5) 0.4096(5) 0.2214(6) 0.080(3) Uani 1 1 d U . .
H20A H 0.5518 0.3793 0.2558 0.095 Uiso 1 1 calc R . .
C21 C 0.5600(4) 0.4768(4) 0.2207(4) 0.0505(19) Uani 1 1 d U . .
C22 C 0.6097(3) 0.5056(4) 0.2736(4) 0.0392(16) Uani 1 1 d U . .
C23 C 0.6218(4) 0.4709(4) 0.3362(4) 0.0446(17) Uani 1 1 d U . .
H23A H 0.5999 0.4289 0.3422 0.054 Uiso 1 1 calc R . .
C24 C 0.6638(3) 0.4934(3) 0.3906(4) 0.0371(15) Uani 1 1 d U . .
C25 C 0.6735(4) 0.4533(4) 0.4573(4) 0.0412(16) Uani 1 1 d U . .
C26 C 0.6459(4) 0.3867(4) 0.4659(4) 0.0503(19) Uani 1 1 d U . .
H26A H 0.6204 0.3668 0.4301 0.060 Uiso 1 1 calc R . .
C27 C 0.6569(5) 0.3511(4) 0.5277(5) 0.059(2) Uani 1 1 d U . .
H27A H 0.6395 0.3071 0.5331 0.071 Uiso 1 1 calc R . .
C28 C 0.6939(5) 0.3812(5) 0.5813(5) 0.064(2) Uani 1 1 d U . .
H28A H 0.7004 0.3575 0.6231 0.076 Uiso 1 1 calc R . .
C29 C 0.7216(5) 0.4465(5) 0.5734(5) 0.061(2) Uani 1 1 d U . .
H29A H 0.7466 0.4666 0.6095 0.073 Uiso 1 1 calc R . .
C30 C 0.7113(4) 0.4810(4) 0.5113(4) 0.0475(18) Uani 1 1 d U . .
H30A H 0.7304 0.5244 0.5057 0.057 Uiso 1 1 calc R . .
C31 C 0.9666(5) 0.7650(5) 0.0453(5) 0.062(2) Uani 1 1 d U . .
C32 C 1.0150(7) 0.7925(6) 0.0065(6) 0.093(3) Uani 1 1 d U . .
H32A H 1.0097 0.8376 -0.0084 0.112 Uiso 1 1 calc R . .
C33 C 1.0709(7) 0.7591(8) -0.0121(7) 0.097(4) Uani 1 1 d U . .
H33A H 1.0942 0.7741 -0.0550 0.117 Uiso 1 1 calc R . .
C34 C 1.0684(12) 0.6773(12) 0.0035(12) 0.072(6) Uani 0.50 1 d PU . .
H34A H 1.1069 0.6492 0.0011 0.086 Uiso 0.50 1 d PR . .
C35 C 1.0032(10) 0.6556(10) 0.0309(10) 0.065(5) Uani 0.50 1 d PU . .
H35A H 0.9932 0.6089 0.0324 0.078 Uiso 0.50 1 d PR . .
C36 C 0.9547(8) 0.7050(9) 0.0472(8) 0.041(3) Uani 0.50 1 d PU . .
C37 C 0.8822(7) 0.6933(8) 0.0707(7) 0.039(3) Uani 0.50 1 d PU . .
C38 C 0.8777(8) 0.8550(7) 0.0615(7) 0.042(3) Uani 0.50 1 d PU . .
H38A H 0.9133 0.8850 0.0505 0.062 Uiso 0.50 1 calc PR . .
C39 C 0.8916(7) 0.7846(7) 0.0693(7) 0.036(3) Uani 0.50 1 d PU . .
C40 C 1.0909(9) 0.7128(11) 0.0141(10) 0.052(4) Uani 0.50 1 d PU . .
H40A H 1.1408 0.7083 0.0183 0.062 Uiso 0.50 1 calc PR . .
C41 C 1.0498(11) 0.6733(11) 0.0605(11) 0.072(5) Uani 0.50 1 d PU . .
H41A H 1.0657 0.6305 0.0795 0.087 Uiso 0.50 1 d PR . .
C42 C 0.9868(10) 0.6982(9) 0.0780(10) 0.056(4) Uani 0.50 1 d PU . .
H42A H 0.9577 0.6745 0.1106 0.068 Uiso 0.50 1 d PR . .
C43 C 0.3125(11) 0.3252(11) 0.1482(11) 0.075(5) Uani 0.50 1 d PU . .
H43A H 0.2844 0.3627 0.1328 0.090 Uiso 0.50 1 d PR . .
C44 C 0.3372(10) 0.2805(10) 0.0999(10) 0.063(5) Uani 0.50 1 d PU . .
H44A H 0.3264 0.2860 0.0511 0.076 Uiso 0.50 1 d PR . .
C45 C 0.3817(7) 0.2269(6) 0.1210(8) 0.096(4) Uani 1 1 d U . .
H45A H 0.4059 0.1989 0.0878 0.115 Uiso 0.50 1 d PR . .
C46 C 0.3879(14) 0.2148(12) 0.1914(13) 0.085(7) Uani 0.50 1 d PU . .
H46A H 0.4099 0.1736 0.2076 0.102 Uiso 0.50 1 d PR . .
C47 C 0.3646(12) 0.2574(13) 0.2387(13) 0.089(6) Uani 0.50 1 d PU . .
H47A H 0.3742 0.2487 0.2872 0.107 Uiso 0.50 1 d PR . .
C48 C 0.3244(12) 0.3136(12) 0.2188(12) 0.081(6) Uani 0.50 1 d PU . .
H48A H 0.3082 0.3454 0.2536 0.098 Uiso 0.50 1 d PR . .

loop_
_atom_site_aniso_label
_atom_site_aniso_U_11
_atom_site_aniso_U_22
_atom_site_aniso_U_33
_atom_site_aniso_U_23
_atom_site_aniso_U_13
_atom_site_aniso_U_12
Yb1 0.02772(18) 0.02635(18) 0.03083(19) 0.00110(11) 0.00011(11) -0.00077(10)
Yb2 0.0303(2) 0.0303(2) 0.0281(3) 0.000 0.000 0.000
O1 0.041(3) 0.035(2) 0.040(2) -0.003(2) 0.001(2) 0.008(2)
O2 0.030(2) 0.028(2) 0.033(2) 0.0039(18) -0.0037(18) -0.0003(18)
O3 0.036(2) 0.035(2) 0.040(2) -0.003(2) -0.002(2) -0.005(2)
O4 0.037(2) 0.030(2) 0.038(2) 0.0010(19) 0.003(2) -0.0049(19)
O5 0.045(3) 0.036(2) 0.031(2) 0.003(2) 0.003(2) -0.008(2)
O6 0.026(2) 0.026(2) 0.020(4) 0.000 0.000 0.000
O7 0.032(2) 0.027(2) 0.030(2) -0.0036(17) 0.0017(18) 0.0011(17)
C1 0.104(7) 0.079(6) 0.085(6) -0.031(5) -0.023(5) 0.037(6)
C2 0.121(8) 0.105(7) 0.100(7) -0.035(6) -0.013(6) 0.029(6)
C3 0.119(8) 0.086(7) 0.104(7) -0.030(6) -0.024(6) 0.050(6)
C4 0.101(7) 0.078(6) 0.074(6) -0.008(5) -0.001(5) 0.040(5)
C5 0.080(6) 0.065(5) 0.063(5) 0.000(4) 0.005(4) 0.031(5)
C6 0.083(5) 0.051(4) 0.044(4) -0.002(4) -0.005(4) 0.028(4)
C7 0.049(4) 0.036(4) 0.040(4) 0.001(3) 0.004(3) 0.014(3)
C8 0.043(4) 0.034(3) 0.040(4) 0.004(3) 0.000(3) 0.008(3)
C9 0.031(3) 0.036(3) 0.036(3) 0.014(3) 0.000(3) -0.003(3)
C10 0.036(4) 0.041(4) 0.041(4) 0.009(3) -0.003(3) -0.006(3)
C11 0.054(4) 0.047(4) 0.053(4) 0.008(4) -0.008(4) 0.002(3)
C12 0.067(5) 0.061(5) 0.060(5) 0.017(4) -0.019(4) -0.003(4)
C13 0.074(5) 0.069(5) 0.044(4) 0.009(4) -0.010(4) -0.005(4)
C14 0.076(5) 0.072(5) 0.048(4) -0.006(4) -0.008(4) 0.012(4)
C15 0.057(4) 0.054(4) 0.042(4) 0.003(3) -0.006(3) 0.011(4)
C16 0.055(5) 0.078(6) 0.061(5) -0.007(4) -0.007(4) -0.019(4)
C17 0.076(6) 0.105(7) 0.074(6) -0.010(5) -0.015(5) -0.021(5)
C18 0.081(6) 0.113(7) 0.086(6) -0.018(6) -0.023(5) -0.040(6)
C19 0.102(7) 0.096(7) 0.106(7) -0.013(6) -0.015(6) -0.045(6)
C20 0.079(6) 0.073(6) 0.087(6) -0.005(5) -0.012(5) -0.036(5)
C21 0.045(4) 0.054(4) 0.053(4) -0.007(4) 0.002(4) -0.015(3)
C22 0.035(3) 0.038(4) 0.046(4) -0.008(3) 0.006(3) -0.007(3)
C23 0.044(4) 0.039(4) 0.051(4) -0.002(3) 0.004(3) -0.014(3)
C24 0.033(3) 0.031(3) 0.047(4) 0.002(3) 0.013(3) 0.000(3)
C25 0.040(4) 0.034(3) 0.049(4) 0.007(3) 0.009(3) 0.003(3)
C26 0.053(4) 0.040(4) 0.058(4) 0.009(3) 0.006(4) -0.007(3)
C27 0.063(5) 0.042(4) 0.073(5) 0.022(4) 0.010(4) -0.007(4)
C28 0.070(5) 0.058(5) 0.063(5) 0.027(4) 0.007(4) 0.007(4)
C29 0.071(5) 0.062(5) 0.050(4) 0.013(4) 0.002(4) 0.000(4)
C30 0.051(4) 0.044(4) 0.048(4) 0.007(3) 0.008(3) -0.003(3)
C31 0.057(5) 0.067(5) 0.062(5) -0.015(4) -0.001(4) 0.007(4)
C32 0.134(8) 0.064(6) 0.081(6) -0.002(5) 0.027(6) 0.000(6)
C33 0.085(7) 0.115(8) 0.093(7) -0.001(6) 0.019(6) -0.035(6)
C34 0.065(9) 0.070(9) 0.079(9) -0.015(8) 0.006(8) 0.013(8)
C35 0.056(8) 0.066(8) 0.073(8) -0.011(7) 0.010(7) -0.006(7)
C36 0.037(7) 0.048(7) 0.038(6) -0.007(6) 0.009(6) -0.003(6)
C37 0.032(6) 0.056(7) 0.030(6) 0.014(6) -0.004(5) -0.003(6)
C38 0.050(7) 0.037(6) 0.038(6) -0.002(5) 0.006(6) -0.005(6)
C39 0.043(6) 0.031(6) 0.035(6) 0.001(5) 0.000(5) 0.003(5)
C40 0.037(7) 0.060(8) 0.058(8) -0.010(7) 0.014(6) -0.002(7)
C41 0.075(9) 0.066(8) 0.076(9) 0.014(7) 0.002(8) 0.016(7)
C42 0.053(8) 0.057(8) 0.059(8) 0.007(7) 0.012(7) 0.011(7)
C43 0.075(9) 0.070(9) 0.080(9) 0.007(8) 0.000(8) -0.001(7)
C44 0.073(8) 0.061(8) 0.055(8) -0.005(7) -0.002(7) -0.003(7)
C45 0.097(7) 0.088(7) 0.104(8) 0.007(6) 0.018(6) -0.003(6)
C46 0.090(10) 0.079(10) 0.086(10) 0.006(8) -0.017(8) 0.006(8)
C47 0.098(10) 0.090(10) 0.080(10) 0.002(8) -0.001(8) -0.001(8)
C48 0.091(10) 0.080(9) 0.073(9) -0.006(8) 0.001(8) 0.002(8)

loop_
_atom_type_symbol
_atom_type_description
_atom_type_scat_dispersion_real
_atom_type_scat_dispersion_imag
_atom_type_scat_source
C C 0.0033 0.0016 'International Tables Vol C Tables 4.2.6.8 and 6.1.1.4'
H H 0.0000 0.0000 'International Tables Vol C Tables 4.2.6.8 and 6.1.1.4'
O O 0.0106 0.0060 'International Tables Vol C Tables 4.2.6.8 and 6.1.1.4'
Yb Yb -0.3850 5.5486 'International Tables Vol C Tables 4.2.6.8 and 6.1.1.4'

loop_
_geom_angle_atom_site_label_1
_geom_angle_atom_site_label_2
_geom_angle_atom_site_label_3
_geom_angle
_geom_angle_site_symmetry_1
_geom_angle_site_symmetry_3
_geom_angle_publ_flag
O3 Yb1 O4 75.75(16) . . ?
O3 Yb1 O7 76.43(15) . 4_565 ?
O4 Yb1 O7 141.03(15) . 4_565 ?
O3 Yb1 O2 148.01(16) . . ?
O4 Yb1 O2 78.69(16) . . ?
O7 Yb1 O2 134.87(14) 4_565 . ?
O3 Yb1 O7 115.78(15) . . ?
O4 Yb1 O7 146.21(15) . . ?
O7 Yb1 O7 71.61(19) 4_565 . ?
O2 Yb1 O7 77.25(15) . . ?
O3 Yb1 O1 81.14(16) . . ?
O4 Yb1 O1 79.23(16) . . ?
O7 Yb1 O1 122.37(16) 4_565 . ?
O2 Yb1 O1 75.43(16) . . ?
O7 Yb1 O1 72.00(15) . . ?
O3 Yb1 O2 88.49(16) . 4_565 ?
O4 Yb1 O2 76.64(15) . 4_565 ?
O7 Yb1 O2 75.88(14) 4_565 4_565 ?
O2 Yb1 O2 104.0(2) . 4_565 ?
O7 Yb1 O2 132.34(14) . 4_565 ?
O1 Yb1 O2 155.43(15) . 4_565 ?
O3 Yb1 O6 142.02(14) . . ?
O4 Yb1 O6 122.8(2) . . ?
O7 Yb1 O6 69.55(17) 4_565 . ?
O2 Yb1 O6 69.16(14) . . ?
O7 Yb1 O6 68.91(16) . . ?
O1 Yb1 O6 131.63(13) . . ?
O2 Yb1 O6 67.54(13) 4_565 . ?
O3 Yb1 Yb1 155.20(12) . 3_655 ?
O4 Yb1 Yb1 122.06(11) . 3_655 ?
O7 Yb1 Yb1 93.63(10) 4_565 3_655 ?
O2 Yb1 Yb1 43.37(10) . 3_655 ?
O7 Yb1 Yb1 39.67(10) . 3_655 ?
O1 Yb1 Yb1 85.43(12) . 3_655 ?
O2 Yb1 Yb1 111.38(10) 4_565 3_655 ?
O6 Yb1 Yb1 46.20(3) . 3_655 ?
O3 Yb1 Yb1 96.40(12) . 4_565 ?
O4 Yb1 Yb1 117.55(11) . 4_565 ?
O7 Yb1 Yb1 40.58(10) 4_565 4_565 ?
O2 Yb1 Yb1 112.45(10) . 4_565 ?
O7 Yb1 Yb1 93.56(10) . 4_565 ?
O1 Yb1 Yb1 162.08(12) . 4_565 ?
O2 Yb1 Yb1 40.96(10) 4_565 4_565 ?
O6 Yb1 Yb1 46.20(3) . 4_565 ?
Yb1 Yb1 Yb1 90.0 3_655 4_565 ?
O3 Yb1 Yb2 99.43(12) . . ?
O4 Yb1 Yb2 175.19(11) . . ?
O7 Yb1 Yb2 35.73(10) 4_565 . ?
O2 Yb1 Yb2 105.86(10) . . ?
O7 Yb1 Yb2 36.11(10) . . ?
O1 Yb1 Yb2 100.21(12) . . ?
O2 Yb1 Yb2 103.45(10) 4_565 . ?
O6 Yb1 Yb2 61.07(17) . . ?
Yb1 Yb1 Yb2 62.517(6) 3_655 . ?
Yb1 Yb1 Yb2 62.517(6) 4_565 . ?
O3 Yb1 H7A 104.4 . . ?
O4 Yb1 H7A 133.9 . . ?
O7 Yb1 H7A 79.5 4_565 . ?
O2 Yb1 H7A 80.1 . . ?
O7 Yb1 H7A 17.2 . . ?
O1 Yb1 H7A 55.9 . . ?
O2 Yb1 H7A 148.6 4_565 . ?
O6 Yb1 H7A 85.8 . . ?
Yb1 Yb1 H7A 51.0 3_655 . ?
Yb1 Yb1 H7A 108.3 4_565 . ?
Yb2 Yb1 H7A 46.8 . . ?
O5 Yb2 O5 74.76(11) 4_565 . ?
O5 Yb2 O5 118.3(2) 4_565 3_655 ?
O5 Yb2 O5 74.76(11) . 3_655 ?
O5 Yb2 O5 74.76(11) 4_565 2_665 ?
O5 Yb2 O5 118.3(2) . 2_665 ?
O5 Yb2 O5 74.76(11) 3_655 2_665 ?
O5 Yb2 O7 136.88(15) 4_565 3_655 ?
O5 Yb2 O7 76.25(15) . 3_655 ?
O5 Yb2 O7 83.18(15) 3_655 3_655 ?
O5 Yb2 O7 148.09(15) 2_665 3_655 ?
O5 Yb2 O7 83.18(15) 4_565 4_565 ?
O5 Yb2 O7 148.09(15) . 4_565 ?
O5 Yb2 O7 136.88(15) 3_655 4_565 ?
O5 Yb2 O7 76.25(15) 2_665 4_565 ?
O7 Yb2 O7 106.8(2) 3_655 4_565 ?
O5 Yb2 O7 76.25(15) 4_565 . ?
O5 Yb2 O7 83.18(15) . . ?
O5 Yb2 O7 148.09(15) 3_655 . ?
O5 Yb2 O7 136.88(15) 2_665 . ?
O7 Yb2 O7 69.19(10) 3_655 . ?
O7 Yb2 O7 69.19(10) 4_565 . ?
O5 Yb2 O7 148.09(15) 4_565 2_665 ?
O5 Yb2 O7 136.88(15) . 2_665 ?
O5 Yb2 O7 76.25(15) 3_655 2_665 ?
O5 Yb2 O7 83.18(15) 2_665 2_665 ?
O7 Yb2 O7 69.19(10) 3_655 2_665 ?
O7 Yb2 O7 69.19(10) 4_565 2_665 ?
O7 Yb2 O7 106.8(2) . 2_665 ?
O5 Yb2 Yb1 160.65(12) 4_565 2_665 ?
O5 Yb2 Yb1 108.17(11) . 2_665 ?
O5 Yb2 Yb1 80.41(12) 3_655 2_665 ?
O5 Yb2 Yb1 117.72(12) 2_665 2_665 ?
O7 Yb2 Yb1 34.14(10) 3_655 2_665 ?
O7 Yb2 Yb1 85.67(10) 4_565 2_665 ?
O7 Yb2 Yb1 85.03(10) . 2_665 ?
O7 Yb2 Yb1 35.26(10) 2_665 2_665 ?
O5 Yb2 Yb1 108.17(11) 4_565 3_655 ?
O5 Yb2 Yb1 80.41(12) . 3_655 ?
O5 Yb2 Yb1 117.72(12) 3_655 3_655 ?
O5 Yb2 Yb1 160.65(12) 2_665 3_655 ?
O7 Yb2 Yb1 35.26(10) 3_655 3_655 ?
O7 Yb2 Yb1 85.03(10) 4_565 3_655 ?
O7 Yb2 Yb1 34.14(10) . 3_655 ?
O7 Yb2 Yb1 85.67(10) 2_665 3_655 ?
Yb1 Yb2 Yb1 54.966(12) 2_665 3_655 ?
O5 Yb2 Yb1 80.41(12) 4_565 . ?
O5 Yb2 Yb1 117.72(12) . . ?
O5 Yb2 Yb1 160.65(12) 3_655 . ?
O5 Yb2 Yb1 108.17(11) 2_665 . ?
O7 Yb2 Yb1 85.67(10) 3_655 . ?
O7 Yb2 Yb1 34.14(10) 4_565 . ?
O7 Yb2 Yb1 35.26(10) . . ?
O7 Yb2 Yb1 85.03(10) 2_665 . ?
Yb1 Yb2 Yb1 81.482(19) 2_665 . ?
Yb1 Yb2 Yb1 54.966(12) 3_655 . ?
O5 Yb2 Yb1 117.72(12) 4_565 4_565 ?
O5 Yb2 Yb1 160.65(12) . 4_565 ?
O5 Yb2 Yb1 108.17(11) 3_655 4_565 ?
O5 Yb2 Yb1 80.41(12) 2_665 4_565 ?
O7 Yb2 Yb1 85.03(10) 3_655 4_565 ?
O7 Yb2 Yb1 35.26(10) 4_565 4_565 ?
O7 Yb2 Yb1 85.67(10) . 4_565 ?
O7 Yb2 Yb1 34.14(10) 2_665 4_565 ?
Yb1 Yb2 Yb1 54.966(12) 2_665 4_565 ?
Yb1 Yb2 Yb1 81.482(19) 3_655 4_565 ?
Yb1 Yb2 Yb1 54.966(12) . 4_565 ?
O5 Yb2 H7A 61.5 4_565 . ?
O5 Yb2 H7A 72.2 . . ?
O5 Yb2 H7A 145.5 3_655 . ?
O5 Yb2 H7A 130.7 2_665 . ?
O7 Yb2 H7A 79.6 3_655 . ?
O7 Yb2 H7A 77.1 4_565 . ?
O7 Yb2 H7A 16.9 . . ?
O7 Yb2 H7A 123.6 2_665 . ?
Yb1 Yb2 H7A 100.6 2_665 . ?
Yb1 Yb2 H7A 46.8 3_655 . ?
Yb1 Yb2 H7A 45.8 . . ?
Yb1 Yb2 H7A 99.9 4_565 . ?
C7 O1 Yb1 130.5(4) . . ?
C9 O2 Yb1 124.0(4) . . ?
C9 O2 Yb1 126.0(4) . 3_655 ?
Yb1 O2 Yb1 95.67(15) . 3_655 ?
C22 O3 Yb1 135.0(4) . . ?
C24 O4 Yb1 135.3(4) . . ?
C37 O5 C39 93.5(9) . . ?
C37 O5 Yb2 134.8(7) . . ?
C39 O5 Yb2 131.7(7) . . ?
Yb1 O6 Yb1 156.4(3) . 2_665 ?
Yb1 O6 Yb1 87.60(7) . 3_655 ?
Yb1 O6 Yb1 87.60(7) 2_665 3_655 ?
Yb1 O6 Yb1 87.60(7) . 4_565 ?
Yb1 O6 Yb1 87.60(7) 2_665 4_565 ?
Yb1 O6 Yb1 156.4(3) 3_655 4_565 ?
Yb1 O6 H6A 101.8 . . ?
Yb1 O6 H6A 101.8 2_665 . ?
Yb1 O6 H6A 101.8 3_655 . ?
Yb1 O6 H6A 101.8 4_565 . ?
Yb1 O7 Yb1 99.76(16) 3_655 . ?
Yb1 O7 Yb2 110.13(16) 3_655 . ?
Yb1 O7 Yb2 108.64(16) . . ?
Yb1 O7 H7A 117.8 3_655 . ?
Yb1 O7 H7A 109.9 . . ?
Yb2 O7 H7A 109.9 . . ?
C6 C1 C2 118.9(11) . . ?
C6 C1 H1A 120.5 . . ?
C2 C1 H1A 120.5 . . ?
C1 C2 C3 120.6(12) . . ?
C1 C2 H2A 119.7 . . ?
C3 C2 H2A 119.7 . . ?
C4 C3 C2 120.8(11) . . ?
C4 C3 H3A 119.6 . . ?
C2 C3 H3A 119.6 . . ?
C3 C4 C5 119.5(11) . . ?
C3 C4 H4A 120.3 . . ?
C5 C4 H4A 120.3 . . ?
C4 C5 C6 122.0(10) . . ?
C4 C5 H5A 119.0 . . ?
C6 C5 H5A 119.0 . . ?
C1 C6 C5 118.1(8) . . ?
C1 C6 C7 118.3(8) . . ?
C5 C6 C7 123.5(8) . . ?
O1 C7 C8 124.0(6) . . ?
O1 C7 C6 116.6(6) . . ?
C8 C7 C6 119.4(7) . . ?
C9 C8 C7 125.7(6) . . ?
C9 C8 H8A 117.1 . . ?
C7 C8 H8A 117.1 . . ?
O2 C9 C8 123.7(6) . . ?
O2 C9 C10 115.5(6) . . ?
C8 C9 C10 120.8(6) . . ?
C11 C10 C15 118.2(7) . . ?
C11 C10 C9 122.6(7) . . ?
C15 C10 C9 119.0(6) . . ?
C10 C11 C12 120.7(8) . . ?
C10 C11 H11A 119.6 . . ?
C12 C11 H11A 119.6 . . ?
C13 C12 C11 121.0(8) . . ?
C13 C12 H12A 119.5 . . ?
C11 C12 H12A 119.5 . . ?
C12 C13 C14 119.4(8) . . ?
C12 C13 H13A 120.3 . . ?
C14 C13 H13A 120.3 . . ?
C13 C14 C15 120.6(9) . . ?
C13 C14 H14A 119.7 . . ?
C15 C14 H14A 119.7 . . ?
C14 C15 C10 120.0(8) . . ?
C14 C15 H15A 120.0 . . ?
C10 C15 H15A 120.0 . . ?
C17 C16 C21 120.5(10) . . ?
C17 C16 H16A 119.7 . . ?
C21 C16 H16A 119.7 . . ?
C18 C17 C16 118.8(11) . . ?
C18 C17 H17A 120.6 . . ?
C16 C17 H17A 120.6 . . ?
C19 C18 C17 121.6(10) . . ?
C19 C18 H18A 119.2 . . ?
C17 C18 H18A 119.2 . . ?
C18 C19 C20 120.9(11) . . ?
C18 C19 H19A 119.6 . . ?
C20 C19 H19A 119.6 . . ?
C19 C20 C21 119.7(11) . . ?
C19 C20 H20A 120.1 . . ?
C21 C20 H20A 120.1 . . ?
C20 C21 C16 118.5(8) . . ?
C20 C21 C22 123.7(8) . . ?
C16 C21 C22 117.7(7) . . ?
O3 C22 C23 123.6(6) . . ?
O3 C22 C21 116.2(7) . . ?
C23 C22 C21 120.2(6) . . ?
C22 C23 C24 125.8(6) . . ?
C22 C23 H23A 117.1 . . ?
C24 C23 H23A 117.1 . . ?
O4 C24 C23 122.6(6) . . ?
O4 C24 C25 114.7(6) . . ?
C23 C24 C25 122.6(6) . . ?
C30 C25 C26 118.5(7) . . ?
C30 C25 C24 119.7(6) . . ?
C26 C25 C24 121.9(7) . . ?
C27 C26 C25 120.0(8) . . ?
C27 C26 H26A 120.0 . . ?
C25 C26 H26A 120.0 . . ?
C28 C27 C26 119.9(8) . . ?
C28 C27 H27A 120.1 . . ?
C26 C27 H27A 120.1 . . ?
C27 C28 C29 120.7(8) . . ?
C27 C28 H28A 119.6 . . ?
C29 C28 H28A 119.6 . . ?
C30 C29 C28 118.9(9) . . ?
C30 C29 H29A 120.5 . . ?
C28 C29 H29A 120.5 . . ?
C29 C30 C25 122.0(8) . . ?
C29 C30 H30A 119.0 . . ?
C25 C30 H30A 119.0 . . ?
C36 C31 C32 123.9(11) . . ?
C36 C31 C42 35.4(10) . . ?
C32 C31 C42 113.6(11) . . ?
C36 C31 C39 92.7(11) . . ?
C32 C31 C39 136.9(11) . . ?
C42 C31 C39 109.4(11) . . ?
C31 C32 C33 123.0(12) . . ?
C31 C32 H32A 118.5 . . ?
C33 C32 H32A 118.5 . . ?
C40 C33 C32 125.0(15) . . ?
C40 C33 C34 28.8(12) . . ?
C32 C33 C34 114.3(12) . . ?
C40 C33 H33A 117.4 . . ?
C32 C33 H33A 117.4 . . ?
C34 C33 H33A 117.4 . . ?
C40 C34 C41 90(3) . . ?
C40 C34 C35 128(3) . . ?
C41 C34 C35 50.0(16) . . ?
C40 C34 C33 38.9(19) . . ?
C41 C34 C33 104.5(19) . . ?
C35 C34 C33 112.5(16) . . ?
C40 C34 H34A 94.3 . . ?
C41 C34 H34A 105.0 . . ?
C35 C34 H34A 123.9 . . ?
C33 C34 H34A 123.0 . . ?
C41 C35 C42 69.2(18) . . ?
C41 C35 C36 103.0(19) . . ?
C42 C35 C36 37.9(10) . . ?
C41 C35 C34 51.5(15) . . ?
C42 C35 C34 106.7(19) . . ?
C36 C35 C34 118.7(18) . . ?
C41 C35 H35A 116.9 . . ?
C42 C35 H35A 124.6 . . ?
C36 C35 H35A 122.0 . . ?
C34 C35 H35A 118.9 . . ?
C42 C36 C31 92(2) . . ?
C42 C36 C35 63.6(18) . . ?
C31 C36 C35 122.8(15) . . ?
C42 C36 C37 117(2) . . ?
C31 C36 C37 110.0(14) . . ?
C35 C36 C37 127.2(15) . . ?
C42 C36 C41 35.6(15) . . ?
C31 C36 C41 97.4(12) . . ?
C35 C36 C41 33.8(10) . . ?
C37 C36 C41 143.2(14) . . ?
C42 C36 C39 114.5(19) . . ?
C31 C36 C39 51.2(9) . . ?
C35 C36 C39 174.0(14) . . ?
C37 C36 C39 58.8(9) . . ?
C41 C36 C39 141.8(11) . . ?
C42 C36 H42A 45.3 . . ?
C31 C36 H42A 116.9 . . ?
C35 C36 H42A 82.3 . . ?
C37 C36 H42A 72.9 . . ?
C41 C36 H42A 72.9 . . ?
C39 C36 H42A 100.3 . . ?
O5 C37 C36 119.2(13) . . ?
O5 C37 C38 124.6(12) . 4_565 ?
C36 C37 C38 116.2(14) . 4_565 ?
O5 C37 C39 45.3(7) . . ?
C36 C37 C39 75.4(10) . . ?
C38 C37 C39 163.1(12) 4_565 . ?
C39 C38 C37 120.9(13) . 3_655 ?
C39 C38 H38A 119.6 . . ?
C37 C38 H38A 119.6 3_655 . ?
O5 C39 C38 125.8(12) . . ?
O5 C39 C31 121.6(10) . . ?
C38 C39 C31 112.6(12) . . ?
O5 C39 C37 41.2(6) . . ?
C38 C39 C37 162.2(13) . . ?
C31 C39 C37 81.9(8) . . ?
O5 C39 C36 86.2(8) . . ?
C38 C39 C36 147.5(12) . . ?
C31 C39 C36 36.1(6) . . ?
C37 C39 C36 45.8(7) . . ?
C34 C40 C33 112(3) . . ?
C34 C40 C41 54(2) . . ?
C33 C40 C41 121.9(17) . . ?
C34 C40 H34A 45.4 . . ?
C33 C40 H34A 141.0 . . ?
C41 C40 H34A 74.7 . . ?
C34 C40 H40A 117.4 . . ?
C33 C40 H40A 117.4 . . ?
C41 C40 H40A 117.4 . . ?
H34A C40 H40A 72.0 . . ?
C35 C41 C34 79(2) . . ?
C35 C41 C42 60.2(16) . . ?
C34 C41 C42 119(2) . . ?
C35 C41 C40 108(2) . . ?
C34 C41 C40 36.5(13) . . ?
C42 C41 C40 117.8(18) . . ?
C35 C41 C36 43.2(13) . . ?
C34 C41 C36 98.9(18) . . ?
C42 C41 C36 21.8(10) . . ?
C40 C41 C36 106.3(14) . . ?
C35 C41 H41A 100.7 . . ?
C34 C41 H41A 108.4 . . ?
C42 C41 H41A 120.5 . . ?
C40 C41 H41A 121.7 . . ?
C36 C41 H41A 128.6 . . ?
C36 C42 C35 79(2) . . ?
C36 C42 C41 123(2) . . ?
C35 C42 C41 50.5(13) . . ?
C36 C42 C31 52.9(15) . . ?
C35 C42 C31 110.0(17) . . ?
C41 C42 C31 116.5(16) . . ?
C36 C42 H42A 94.8 . . ?
C35 C42 H42A 107.0 . . ?
C41 C42 H42A 121.3 . . ?
C31 C42 H42A 122.2 . . ?
C44 C43 C48 120(2) . . ?
C44 C43 C45 115.8(19) . 3 ?
C48 C43 C45 124(2) . 3 ?
C44 C43 C46 168(2) . 3 ?
C48 C43 C46 70.9(17) . 3 ?
C45 C43 C46 54.0(13) 3 3 ?
C44 C43 H43A 118.9 . . ?
C48 C43 H43A 121.2 . . ?
C45 C43 H43A 3.8 3 . ?
C46 C43 H43A 51.2 3 . ?
C43 C44 C45 119.9(18) . . ?
C43 C44 H44A 120.6 . . ?
C45 C44 H44A 119.5 . . ?
C46 C45 C44 117.4(17) . . ?
C46 C45 C43 67.8(15) . 4 ?
C44 C45 C43 91.6(14) . 4 ?
C46 C45 H45A 120.3 . . ?
C44 C45 H45A 122.3 . . ?
C43 C45 H45A 108.1 4 . ?
C47 C46 C45 122(2) . . ?
C47 C46 C43 108(2) . 4 ?
C45 C46 C43 58.3(13) . 4 ?
C47 C46 C48 77.3(18) . 4 ?
C45 C46 C48 107.4(17) . 4 ?
C43 C46 C48 49.6(13) 4 4 ?
C47 C46 H46A 117.6 . . ?
C45 C46 H46A 120.0 . . ?
C43 C46 H46A 103.4 4 . ?
C48 C46 H46A 84.6 4 . ?
C46 C47 C48 120(2) . . ?
C46 C47 C48 61.0(16) . 4 ?
C48 C47 C48 108(2) . 4 ?
C46 C47 H47A 119.1 . . ?
C48 C47 H47A 120.5 . . ?
C48 C47 H47A 98.4 4 . ?
C43 C48 C47 119(2) . . ?
C43 C48 C46 59.5(15) . 3 ?
C47 C48 C46 172(2) . 3 ?
C43 C48 C47 88.2(16) . 3 ?
C47 C48 C47 145(2) . 3 ?
C46 C48 C47 41.7(12) 3 3 ?
C43 C48 H48A 120.8 . . ?
C47 C48 H48A 120.2 . . ?
C46 C48 H48A 61.4 3 . ?
C47 C48 H48A 41.9 3 . ?

loop_
_geom_bond_atom_site_label_1
_geom_bond_atom_site_label_2
_geom_bond_distance
_geom_bond_site_symmetry_2
_geom_bond_publ_flag
Yb1 O3 2.234(4) . ?
Yb1 O4 2.239(4) . ?
Yb1 O7 2.256(4) 4_565 ?
Yb1 O2 2.295(4) . ?
Yb1 O7 2.299(4) . ?
Yb1 O1 2.312(4) . ?
Yb1 O2 2.404(4) 4_565 ?
Yb1 O6 2.5166(16) . ?
Yb1 Yb1 3.4836(6) 3_655 ?
Yb1 Yb1 3.4836(6) 4_565 ?
Yb1 Yb2 3.7743(7) . ?
Yb1 H7A 2.7095 . ?
Yb2 O5 2.291(5) 4_565 ?
Yb2 O5 2.291(5) . ?
Yb2 O5 2.291(5) 3_655 ?
Yb2 O5 2.291(5) 2_665 ?
Yb2 O7 2.347(4) 3_655 ?
Yb2 O7 2.347(4) 4_565 ?
Yb2 O7 2.347(4) . ?
Yb2 O7 2.347(4) 2_665 ?
Yb2 Yb1 3.7743(7) 2_665 ?
Yb2 Yb1 3.7743(7) 3_655 ?
Yb2 Yb1 3.7743(7) 4_565 ?
Yb2 H7A 2.7555 . ?
O1 C7 1.262(8) . ?
O2 C9 1.330(8) . ?
O2 Yb1 2.404(4) 3_655 ?
O3 C22 1.268(8) . ?
O4 C24 1.268(8) . ?
O5 C37 1.182(17) . ?
O5 C39 1.274(14) . ?
O6 Yb1 2.5166(16) 2_665 ?
O6 Yb1 2.5166(16) 3_655 ?
O6 Yb1 2.5166(16) 4_565 ?
O6 H6A 0.8427 . ?
O7 Yb1 2.256(4) 3_655 ?
O7 H7A 0.8500 . ?
C1 C6 1.375(13) . ?
C1 C2 1.387(15) . ?
C1 H1A 0.9300 . ?
C2 C3 1.390(17) . ?
C2 H2A 0.9300 . ?
C3 C4 1.315(15) . ?
C3 H3A 0.9300 . ?
C4 C5 1.374(13) . ?
C4 H4A 0.9300 . ?
C5 C6 1.393(12) . ?
C5 H5A 0.9300 . ?
C6 C7 1.479(10) . ?
C7 C8 1.424(10) . ?
C8 C9 1.349(10) . ?
C8 H8A 0.9300 . ?
C9 C10 1.491(10) . ?
C10 C11 1.383(10) . ?
C10 C15 1.397(11) . ?
C11 C12 1.384(12) . ?
C11 H11A 0.9300 . ?
C12 C13 1.359(13) . ?
C12 H12A 0.9300 . ?
C13 C14 1.375(12) . ?
C13 H13A 0.9300 . ?
C14 C15 1.390(11) . ?
C14 H14A 0.9300 . ?
C15 H15A 0.9300 . ?
C16 C17 1.395(13) . ?
C16 C21 1.403(13) . ?
C16 H16A 0.9300 . ?
C17 C18 1.365(16) . ?
C17 H17A 0.9300 . ?
C18 C19 1.350(17) . ?
C18 H18A 0.9300 . ?
C19 C20 1.383(15) . ?
C19 H19A 0.9300 . ?
C20 C21 1.388(12) . ?
C20 H20A 0.9300 . ?
C21 C22 1.507(10) . ?
C22 C23 1.391(11) . ?
C23 C24 1.393(10) . ?
C23 H23A 0.9300 . ?
C24 C25 1.504(10) . ?
C25 C30 1.377(11) . ?
C25 C26 1.414(10) . ?
C26 C27 1.384(11) . ?
C26 H26A 0.9300 . ?
C27 C28 1.380(13) . ?
C27 H27A 0.9300 . ?
C28 C29 1.391(12) . ?
C28 H28A 0.9300 . ?
C29 C30 1.375(11) . ?
C29 H29A 0.9300 . ?
C30 H30A 0.9300 . ?
C31 C36 1.194(18) . ?
C31 C32 1.312(15) . ?
C31 C42 1.50(2) . ?
C31 C39 1.578(16) . ?
C32 C33 1.317(17) . ?
C32 H32A 0.9300 . ?
C33 C40 1.10(2) . ?
C33 C34 1.62(3) . ?
C33 H33A 0.9800 . ?
C34 C40 0.84(2) . ?
C34 C41 1.15(3) . ?
C34 C35 1.44(3) . ?
C34 H34A 0.9301 . ?
C35 C41 1.12(3) . ?
C35 C42 1.26(2) . ?
C35 C36 1.38(2) . ?
C35 H35A 0.9301 . ?
C36 C42 0.87(2) . ?
C36 C37 1.50(2) . ?
C36 C41 1.97(3) . ?
C36 C39 2.02(2) . ?
C36 H42A 1.3468 . ?
C37 C38 1.49(2) 4_565 ?
C37 C39 1.79(2) . ?
C38 C39 1.407(19) . ?
C38 C37 1.49(2) 3_655 ?
C38 H38A 0.9300 . ?
C40 C41 1.42(3) . ?
C40 H34A 1.3025 . ?
C40 H40A 0.9800 . ?
C41 C42 1.36(3) . ?
C41 H41A 0.9600 . ?
C42 H42A 0.9600 . ?
C43 C44 1.36(3) . ?
C43 C48 1.38(3) . ?
C43 C45 1.44(3) 3 ?
C43 C46 1.57(3) 3 ?
C43 H43A 0.9599 . ?
C44 C45 1.42(2) . ?
C44 H44A 0.9600 . ?
C45 C46 1.37(3) . ?
C45 C43 1.44(2) 4 ?
C45 H45A 0.9601 . ?
C46 C47 1.31(3) . ?
C46 C43 1.57(3) 4 ?
C46 C48 1.72(3) 4 ?
C46 H46A 0.9602 . ?
C47 C48 1.40(3) . ?
C47 C48 1.92(3) 4 ?
C47 H47A 0.9599 . ?
C48 C46 1.72(3) 3 ?
C48 C47 1.92(3) 3 ?
C48 H48A 0.9601 . ?
